data_8100728
loop_
_publ_author_name
'Mi, Jin-Xiao'
'Huang, Ya-Xi'
'Deng, Jin-Feng'
'Borrmann, Horst'
'Zhao, Jing-Tai'
'Kniep, R\"udiger'

_publ_section_title
;
 Crystal structure of ammonium aluminum catena-[monohydrogen-monoborate-
 bis(monophosphate)], (NH~4~)Al[BP~2~O~8~(OH)]
;
_journal_coden_ASTM ZKNSFT
_journal_issue 1
_journal_name_full 'Zeitschrift f\"ur Kristallographie - New Crystal Structures'
_journal_page_first 305
_journal_page_last 306
_journal_paper_doi 10.1524/ncrs.2002.217.1.305
_journal_volume 217
_journal_year 2002
_chemical_formula_moiety '(NH4 )Al[BP2 O8 (OH)]  '
_chemical_formula_structural '(NH4 )Al[BP2 O8 (OH)]  '
_chemical_formula_sum 'Al B H5 N O9 P2'
_chemical_formula_weight 262.78
_chemical_name_common '(NH4 )Al[BP2 O8 (OH)]  '
_space_group_IT_number 14
_symmetry_cell_setting monoclinic
_symmetry_space_group_name_Hall '-P 2ybc'
_symmetry_space_group_name_H-M 'P 1 21/c 1'
_cell_angle_alpha 90.00
_cell_angle_beta 103.670(7)
_cell_angle_gamma 90.00
_cell_formula_units_Z 4
_cell_length_a 9.2344(15)
_cell_length_b 8.3698(11)
_cell_length_c 9.4130(18)
_cell_measurement_temperature 295(2)
_cell_volume 706.92(2)
_diffrn_ambient_temperature 295(2)
_exptl_crystal_density_diffrn 2.469
_cod_original_sg_symbol_H-M 'P 21/c'
_cod_original_formula_sum 'H5 Al1 B1 N1 O9 P2'
_cod_database_code 8100728

loop_
_symmetry_equiv_pos_as_xyz
'x, y, z'
'-x, y+1/2, -z+1/2'
'-x, -y, -z'
'x, -y-1/2, z-1/2'

loop_
_atom_site_label
_atom_site_type_symbol
_atom_site_fract_x
_atom_site_fract_y
_atom_site_fract_z
_atom_site_U_iso_or_equiv
_atom_site_adp_type
_atom_site_occupancy
_atom_site_symmetry_multiplicity
_atom_site_Wyckoff_symbol
_atom_site_calc_flag
_atom_site_refinement_flags
_atom_site_disorder_assembly
_atom_site_disorder_group
P1 P 0.42925(6) 0.06653(7) 0.29677(6) 0.00647(15) Uani 1 4 e d . . .
P2 P 0.91509(6) 0.76246(7) 0.22092(6) 0.00696(15) Uani 1 4 e d . . .
Al1 Al 0.70511(8) 0.84794(9) 0.43057(8) 0.00788(17) Uani 1 4 e d . . .
B1 B 0.8350(3) 0.4469(3) 0.1974(3) 0.0094(5) Uani 1 4 e d . . .
O1 O 0.58073(18) 0.9917(2) 0.30730(19) 0.0095(3) Uani 1 4 e d . . .
O2 O 0.41863(19) 0.1568(2) 0.43395(19) 0.0104(3) Uani 1 4 e d . . .
O3 O 0.39433(19) 0.1704(2) 0.16030(18) 0.0101(3) Uani 1 4 e d . . .
O4 O 0.31161(18) 0.9275(2) 0.27121(19) 0.0099(3) Uani 1 4 e d . . .
O5 O 0.8469(2) 0.7790(2) 0.05963(19) 0.0126(4) Uani 1 4 e d . . .
O6 O 0.8410(2) 0.8696(2) 0.31172(19) 0.0117(4) Uani 1 4 e d . . .
O7 O 0.08435(18) 0.8008(2) 0.25248(19) 0.0105(3) Uani 1 4 e d . . .
O8 O 0.91464(19) 0.5860(2) 0.27115(19) 0.0116(3) Uani 1 4 e d . . .
O9 O 0.8106(2) 0.0367(2) 0.5361(2) 0.0120(4) Uani 1 4 e d . . .
N1 N 0.6835(4) 0.1020(4) 0.0607(3) 0.0256(6) Uani 1 4 e d . . .
H1 H 0.875(5) 0.073(6) 0.504(5) 0.050 Uiso 1 4 e d . . .
H2 H 0.601(5) 0.172(6) 0.023(5) 0.050 Uiso 1 4 e d . . .
H3 H 0.692(5) 0.036(6) 0.007(5) 0.050 Uiso 1 4 e d . . .
H4 H 0.648(5) 0.058(6) 0.132(5) 0.050 Uiso 1 4 e d . . .
H5 H 0.760(6) 0.146(6) 0.075(5) 0.050 Uiso 1 4 e d . . .

loop_
_atom_site_aniso_label
_atom_site_aniso_U_11
_atom_site_aniso_U_22
_atom_site_aniso_U_33
_atom_site_aniso_U_23
_atom_site_aniso_U_13
_atom_site_aniso_U_12
P1 0.0056(3) 0.0075(3) 0.0060(3) 0.00019(19) 0.00085(19) 0.00085(19)
P2 0.0055(3) 0.0075(3) 0.0075(3) -0.0005(2) 0.00078(19) -0.00067(19)
Al1 0.0077(3) 0.0088(3) 0.0070(3) -0.0003(2) 0.0014(2) 0.0002(2)
B1 0.0062(11) 0.0079(11) 0.0133(13) 0.0005(9) 0.0012(9) 0.0004(8)
O1 0.0071(7) 0.0112(8) 0.0101(8) 0.0021(6) 0.0019(6) 0.0030(6)
O2 0.0110(8) 0.0125(8) 0.0082(8) -0.0021(6) 0.0035(6) 0.0001(6)
O3 0.0112(8) 0.0104(8) 0.0090(8) 0.0029(6) 0.0026(6) 0.0038(6)
O4 0.0066(7) 0.0099(8) 0.0134(8) -0.0021(6) 0.0024(6) -0.0011(6)
O5 0.0139(8) 0.0123(8) 0.0096(8) 0.0001(6) -0.0014(6) -0.0041(6)
O6 0.0119(8) 0.0113(8) 0.0139(9) -0.0004(6) 0.0071(7) 0.0004(6)
O7 0.0046(7) 0.0087(8) 0.0177(9) -0.0030(6) 0.0016(6) -0.0009(6)
O8 0.0126(8) 0.0085(8) 0.0123(8) 0.0000(6) 0.0002(6) -0.0017(6)
O9 0.0123(8) 0.0140(8) 0.0099(8) 0.0002(6) 0.0028(6) -0.0021(7)
N1 0.0302(15) 0.0244(14) 0.0231(14) -0.0070(11) 0.0083(12) -0.0050(11)

loop_
_geom_bond_atom_site_label_1
_geom_bond_atom_site_label_2
_geom_bond_distance
_geom_bond_site_symmetry_2
_geom_bond_publ_flag
P1 O1 1.5144(17) 1_545 n
P1 O2 1.5193(18) . n
P1 O3 1.5212(17) . n
P1 O4 1.5714(18) 1_545 n
P2 O5 1.5063(18) . n
P2 O6 1.5096(18) . n
P2 O8 1.5508(18) . n
P2 O7 1.5539(17) 1_655 n
Al1 O3 1.8471(18) 2_655 n
Al1 O1 1.8663(18) . n
Al1 O6 1.8771(19) . n
Al1 O5 1.8888(19) 4_576 n
Al1 O2 1.9033(19) 3_666 n
Al1 O9 1.994(2) 1_565 n
B1 O7 1.452(3) 2_645 n
B1 O4 1.461(3) 2_645 n
B1 O8 1.462(3) . n
B1 O9 1.487(3) 4_565 n
O1 P1 1.5144(17) 1_565 n
O2 Al1 1.9033(19) 3_666 n
O3 Al1 1.8471(18) 2_645 n
O4 B1 1.461(3) 2_655 n
O4 P1 1.5714(18) 1_565 n
O5 Al1 1.8888(19) 4_575 n
O7 B1 1.452(3) 2_655 n
O7 P2 1.5539(17) 1_455 n
O9 B1 1.487(3) 4_566 n
O9 Al1 1.9939(19) 1_545 n
O9 H1 0.79(5) . n
N1 H2 0.96(5) . n
N1 H3 0.77(5) . n
N1 H4 0.89(5) . n
N1 H5 0.78(5) . n
